data_4126770
loop_
_publ_author_name
'Sen, Susan'
'Hosono, Nobuhiko'
'Zheng, Jia-Jia'
'Kusaka, Shinpei'
'Matsuda, Ryotaro'
'Sakaki, Shigeyoshi'
'Kitagawa, Susumu'

_publ_section_title
;
 Cooperative Bond Scission in a Soft Porous Crystal Enables Discriminatory
 Gate-Opening for Ethylene over Ethane.
;
_journal_name_full 'Journal of the American Chemical Society'
_journal_paper_doi 10.1021/jacs.7b10110
_journal_year 2017
_chemical_formula_moiety 'C30 H16 Co O4 S4'
_chemical_formula_sum 'C30 H16 Co O4 S4'
_chemical_formula_weight 627.63
_space_group_crystal_system monoclinic
_space_group_IT_number 14
_space_group_name_Hall '-P 2yn'
_space_group_name_H-M_alt 'P 1 21/n 1'
_symmetry_space_group_name_Hall '-P 2yn'
_symmetry_space_group_name_H-M 'P 1 21/n 1'
_atom_sites_solution_hydrogens geom
_atom_sites_solution_primary direct
_atom_sites_solution_secondary difmap
_cell_angle_alpha 90.0000
_cell_angle_beta 104.319(11)
_cell_angle_gamma 90.0000
_cell_formula_units_Z 4
_cell_length_a 11.188(7)
_cell_length_b 12.335(7)
_cell_length_c 20.076(12)
_cell_measurement_reflns_used 1980
_cell_measurement_temperature 93
_cell_measurement_theta_max 27.53
_cell_measurement_theta_min 1.03
_cell_volume 2684(3)
_computing_cell_refinement PROCESS-AUTO
_computing_data_collection PROCESS-AUTO
_computing_data_reduction PROCESS-AUTO
_computing_molecular_graphics 'CrystalStructure 4.2.5'
_computing_publication_material 'CrystalStructure 4.2.5 (Rigaku, 2017)'
_computing_structure_refinement 'SHELXL Version 2017/1 (Sheldrick, 2008)'
_computing_structure_solution 'SHELXT Version 2014/5 (Sheldrick, 2014)'
_diffrn_ambient_temperature 93
_diffrn_detector_area_resol_mean 14.706
_diffrn_measured_fraction_theta_full 1.000
_diffrn_measured_fraction_theta_max 0.998
_diffrn_measurement_device_type 'Unknown CCD'
_diffrn_measurement_method \w
_diffrn_radiation_type synchrotron
_diffrn_radiation_wavelength 0.70080
_diffrn_reflns_av_R_equivalents 0.1906
_diffrn_reflns_Laue_measured_fraction_full 1.000
_diffrn_reflns_Laue_measured_fraction_max 0.998
_diffrn_reflns_limit_h_max 14
_diffrn_reflns_limit_h_min -10
_diffrn_reflns_limit_k_max 15
_diffrn_reflns_limit_k_min -16
_diffrn_reflns_limit_l_max 26
_diffrn_reflns_limit_l_min -24
_diffrn_reflns_number 25330
_diffrn_reflns_point_group_measured_fraction_full 1.000
_diffrn_reflns_point_group_measured_fraction_max 0.998
_diffrn_reflns_theta_full 24.865
_diffrn_reflns_theta_max 27.069
_diffrn_reflns_theta_min 1.884
_diffrn_standards_number 0
_exptl_absorpt_coefficient_mu 0.97
_exptl_absorpt_correction_T_max 1.000
_exptl_absorpt_correction_T_min 0.323
_exptl_absorpt_correction_type multi-scan
_exptl_absorpt_process_details 'CrystalClear (Rigaku, ????)'
_exptl_crystal_colour brown
_exptl_crystal_density_diffrn 1.553
_exptl_crystal_density_method 'not measured'
_exptl_crystal_description block
_exptl_crystal_F_000 1276.00
_exptl_crystal_size_max 0.100
_exptl_crystal_size_mid 0.100
_exptl_crystal_size_min 0.100
_refine_diff_density_max 2.65
_refine_diff_density_min -0.42
_refine_ls_extinction_method none
_refine_ls_goodness_of_fit_ref 1.146
_refine_ls_hydrogen_treatment refxyz
_refine_ls_number_parameters 352
_refine_ls_number_reflns 6150
_refine_ls_number_restraints 498
_refine_ls_R_factor_all 0.3085
_refine_ls_R_factor_gt 0.1563
_refine_ls_shift/su_max 0.000
_refine_ls_structure_factor_coef Fsqd
_refine_ls_weighting_details 'w = 1/[\s^2^(Fo^2^)+(0.0857P)^2^+10.2354P] where P=(Fo^2^+2Fc^2^)/3'
_refine_ls_weighting_scheme calc
_refine_ls_wR_factor_gt 0.3277
_refine_ls_wR_factor_ref 0.3815
_reflns_Friedel_coverage 0.000
_reflns_number_gt 1971
_reflns_number_total 6150
_reflns_threshold_expression F^2^>2.0\s(F^2^)
_cod_data_source_file ja7b10110_si_003.cif
_cod_data_source_block 2
_cod_database_code 4126770

loop_
_space_group_symop_id
_space_group_symop_operation_xyz
1 +X,+Y,+Z
2 1/2-X,1/2+Y,1/2-Z
3 -X,-Y,-Z
4 -1/2+X,-1/2-Y,-1/2+Z

loop_
_atom_site_label
_atom_site_type_symbol
_atom_site_fract_x
_atom_site_fract_y
_atom_site_fract_z
_atom_site_U_iso_or_equiv
_atom_site_adp_type
_atom_site_occupancy
_atom_site_site_symmetry_order
_atom_site_calc_flag
_atom_site_refinement_flags_posn
_atom_site_refinement_flags_adp
Co1 Co 0.00204(18) 0.97791(15) 0.41536(10) 0.0851(7) Uani 1 1 d . U
S4 S 0.6168(3) 0.4278(3) 0.8396(2) 0.0886(12) Uani 1 1 d . U
S3 S 0.6854(4) 0.6278(3) 0.7813(2) 0.0963(13) Uani 1 1 d . U
S1 S 0.6867(4) 0.6166(3) 0.5620(2) 0.1025(14) Uani 1 1 d . U
S2 S 0.7431(3) 0.4378(3) 0.6601(2) 0.0958(13) Uani 1 1 d . U
O2 O 0.0906(8) 0.8903(7) 0.5731(5) 0.086(3) Uani 1 1 d . U
O1 O 0.1404(8) 0.8979(7) 0.4724(5) 0.086(2) Uani 1 1 d . U
O3 O 0.1379(8) 0.1266(7) 0.5541(5) 0.087(3) Uani 1 1 d . U
O4 O 0.1102(8) 0.1126(8) 0.6578(5) 0.094(3) Uani 1 1 d . U
C1 C 0.1502(13) 0.8658(11) 0.5325(9) 0.080(3) Uani 1 1 d . U
C15 C 0.4068(11) 0.3606(10) 0.6193(7) 0.076(3) Uani 1 1 d . U
H15 H 0.450865 0.389366 0.588421 0.091 Uiso 1 1 calc R U
C5 C 0.4367(12) 0.6372(11) 0.6139(8) 0.079(3) Uani 1 1 d . U
C24 C 0.5941(13) 0.5137(11) 0.7667(8) 0.089(3) Uani 1 1 d . U
C6 C 0.4012(12) 0.6541(10) 0.5449(7) 0.080(3) Uani 1 1 d . U
H6 H 0.439368 0.613843 0.515466 0.096 Uiso 1 1 calc R U
C16 C 0.1607(13) 0.1506(12) 0.6137(9) 0.085(3) Uani 1 1 d . U
C10 C 0.4288(12) 0.3989(12) 0.6829(8) 0.084(3) Uani 1 1 d . U
C14 C 0.3216(12) 0.2801(11) 0.5973(7) 0.081(3) Uani 1 1 d . U
H14 H 0.304387 0.255935 0.550922 0.098 Uiso 1 1 calc R U
C7 C 0.3103(12) 0.7288(10) 0.5167(7) 0.079(3) Uani 1 1 d . U
H7 H 0.287492 0.741067 0.468531 0.095 Uiso 1 1 calc R U
C9 C 0.5182(13) 0.4920(11) 0.7026(8) 0.083(3) Uani 1 1 d . U
C13 C 0.2615(12) 0.2346(12) 0.6418(8) 0.085(3) Uani 1 1 d . U
C2 C 0.2534(13) 0.7853(11) 0.5598(8) 0.082(3) Uani 1 1 d . U
C8 C 0.5362(13) 0.5592(11) 0.6439(7) 0.083(3) Uani 1 1 d . U
C25 C 0.8017(15) 0.5652(12) 0.8395(9) 0.104(3) Uani 1 1 d . U
C4 C 0.3828(13) 0.6926(11) 0.6573(8) 0.092(3) Uani 1 1 d . U
H4 H 0.408638 0.682431 0.705676 0.111 Uiso 1 1 calc R U
C3 C 0.2867(13) 0.7661(12) 0.6279(8) 0.093(3) Uani 1 1 d . U
H3 H 0.244630 0.802617 0.656994 0.112 Uiso 1 1 calc R U
C17 C 0.6449(13) 0.5424(11) 0.6256(8) 0.092(3) Uani 1 1 d . U
C23 C 0.8669(14) 0.4812(13) 0.6281(9) 0.105(3) Uani 1 1 d . U
C18 C 0.8391(13) 0.5700(13) 0.5837(9) 0.105(3) Uani 1 1 d . U
C21 C 1.0683(16) 0.4849(14) 0.6187(10) 0.127(4) Uani 1 1 d . U
H21 H 1.149781 0.456596 0.631532 0.153 Uiso 1 1 calc R U
C26 C 0.9257(15) 0.5974(13) 0.8581(10) 0.124(4) Uani 1 1 d . U
H26 H 0.950756 0.663529 0.841399 0.148 Uiso 1 1 calc R U
C22 C 0.9804(15) 0.4399(14) 0.6457(9) 0.117(4) Uani 1 1 d . U
H22 H 0.999240 0.380186 0.676374 0.140 Uiso 1 1 calc R U
C30 C 0.7704(15) 0.4670(12) 0.8676(9) 0.108(3) Uani 1 1 d . U
C11 C 0.3702(13) 0.3538(13) 0.7301(8) 0.103(4) Uani 1 1 d . U
H11 H 0.387269 0.378388 0.776333 0.124 Uiso 1 1 calc R U
C20 C 1.0429(16) 0.5713(15) 0.5729(10) 0.129(4) Uani 1 1 d . U
H20 H 1.106426 0.600120 0.554273 0.155 Uiso 1 1 calc R U
C19 C 0.9270(15) 0.6149(14) 0.5545(9) 0.119(4) Uani 1 1 d . U
H19 H 0.907919 0.673525 0.522936 0.143 Uiso 1 1 calc R U
C12 C 0.2849(13) 0.2701(13) 0.7063(8) 0.102(4) Uani 1 1 d . U
H12 H 0.242744 0.238255 0.737098 0.123 Uiso 1 1 calc R U
C29 C 0.8573(16) 0.4078(14) 0.9126(10) 0.133(4) Uani 1 1 d . U
H29 H 0.835665 0.340361 0.929164 0.160 Uiso 1 1 calc R U
C28 C 0.9805(17) 0.4471(15) 0.9346(12) 0.147(5) Uani 1 1 d . U
H28 H 1.038999 0.414536 0.971724 0.177 Uiso 1 1 calc R U
C27 C 1.0096(17) 0.5323(14) 0.9003(11) 0.140(4) Uani 1 1 d . U
H27 H 1.094528 0.548300 0.905832 0.168 Uiso 1 1 calc R U

loop_
_atom_site_aniso_label
_atom_site_aniso_U_11
_atom_site_aniso_U_22
_atom_site_aniso_U_33
_atom_site_aniso_U_23
_atom_site_aniso_U_13
_atom_site_aniso_U_12
Co1 0.0813(14) 0.0722(12) 0.1060(16) 0.0033(11) 0.0315(11) 0.0036(10)
S4 0.079(2) 0.068(2) 0.121(3) -0.001(2) 0.031(2) -0.0007(19)
S3 0.092(3) 0.069(2) 0.128(3) 0.002(2) 0.028(2) -0.011(2)
S1 0.090(3) 0.090(3) 0.143(3) 0.019(3) 0.058(2) 0.010(2)
S2 0.078(3) 0.084(3) 0.134(3) 0.013(2) 0.044(2) 0.012(2)
O2 0.088(6) 0.068(5) 0.107(6) 0.001(5) 0.033(5) -0.001(4)
O1 0.085(5) 0.073(5) 0.104(5) 0.003(5) 0.029(5) 0.007(4)
O3 0.092(6) 0.082(6) 0.095(6) -0.007(5) 0.036(5) -0.010(5)
O4 0.089(6) 0.091(6) 0.108(7) -0.006(5) 0.036(5) -0.024(5)
C1 0.081(6) 0.071(5) 0.096(6) 0.001(5) 0.038(5) 0.001(5)
C15 0.067(6) 0.076(6) 0.096(7) -0.004(6) 0.040(6) 0.002(5)
C5 0.079(6) 0.070(6) 0.097(6) 0.005(5) 0.041(5) 0.005(5)
C24 0.079(5) 0.083(5) 0.112(6) -0.002(5) 0.039(5) 0.000(5)
C6 0.076(6) 0.070(6) 0.100(7) 0.000(6) 0.034(6) 0.007(5)
C16 0.085(6) 0.083(6) 0.094(7) 0.000(6) 0.039(6) -0.010(5)
C10 0.074(6) 0.089(6) 0.097(6) -0.002(6) 0.037(5) -0.007(5)
C14 0.074(7) 0.077(6) 0.100(7) -0.005(6) 0.036(6) 0.003(5)
C7 0.076(6) 0.068(6) 0.098(7) 0.007(6) 0.030(6) -0.001(5)
C9 0.075(6) 0.083(6) 0.100(6) 0.000(5) 0.040(5) 0.004(5)
C13 0.079(6) 0.090(6) 0.097(6) -0.006(6) 0.039(5) -0.008(5)
C2 0.081(6) 0.079(6) 0.094(6) 0.005(6) 0.038(5) 0.004(5)
C8 0.082(6) 0.077(5) 0.102(6) 0.005(5) 0.044(5) 0.008(5)
C25 0.091(6) 0.069(5) 0.153(7) 0.009(6) 0.032(6) 0.000(5)
C4 0.095(7) 0.089(7) 0.102(7) 0.012(6) 0.042(6) 0.015(6)
C3 0.089(7) 0.095(7) 0.104(7) 0.008(7) 0.040(6) 0.021(6)
C17 0.086(5) 0.080(5) 0.121(6) 0.007(5) 0.046(5) 0.013(5)
C23 0.079(6) 0.098(6) 0.150(7) 0.011(6) 0.049(6) 0.009(5)
C18 0.081(6) 0.096(6) 0.151(7) 0.012(6) 0.057(5) 0.005(5)
C21 0.087(7) 0.126(8) 0.183(9) 0.020(8) 0.057(7) 0.014(7)
C26 0.098(8) 0.084(7) 0.185(9) 0.022(7) 0.027(7) -0.006(6)
C22 0.087(7) 0.111(8) 0.166(8) 0.020(7) 0.055(7) 0.013(7)
C30 0.091(6) 0.075(6) 0.157(7) 0.011(6) 0.028(6) 0.009(5)
C11 0.098(7) 0.116(7) 0.100(7) -0.011(7) 0.034(6) -0.027(6)
C20 0.087(7) 0.124(8) 0.189(9) 0.019(8) 0.061(7) 0.006(7)
C19 0.086(7) 0.110(8) 0.174(9) 0.015(7) 0.058(7) 0.006(7)
C12 0.096(7) 0.116(7) 0.104(7) -0.005(7) 0.043(6) -0.033(6)
C29 0.101(8) 0.089(7) 0.198(9) 0.032(7) 0.017(8) 0.006(7)
C28 0.103(8) 0.104(8) 0.220(10) 0.038(8) 0.011(8) 0.004(7)
C27 0.100(8) 0.099(8) 0.210(10) 0.037(8) 0.019(8) -0.003(7)

loop_
_atom_type_symbol
_atom_type_description
_atom_type_scat_dispersion_real
_atom_type_scat_dispersion_imag
_atom_type_scat_source
C C 0.0000 0.0000
;
International Tables for Crystallography
(Vol. C, Tables 4.2.6.8 and 6.1.1.4)
;
H H 0.0000 0.0000
;
International Tables for Crystallography
(Vol. C, Table 6.1.1.4)
;
O O 0.0000 0.0000
;
International Tables for Crystallography
(Vol. C, Tables 4.2.6.8 and 6.1.1.4)
;
S S 0.0000 0.0000
;
International Tables for Crystallography
(Vol. C, Tables 4.2.6.8 and 6.1.1.4)
;
Co Co 0.0000 0.0000
;
International Tables for Crystallography
(Vol. C, Tables 4.2.6.8 and 6.1.1.4)
;

loop_
_geom_angle_atom_site_label_1
_geom_angle_atom_site_label_2
_geom_angle_atom_site_label_3
_geom_angle
_geom_angle_site_symmetry_1
_geom_angle_site_symmetry_3
O1 Co1 O2 135.4(4) . 3_576
O1 Co1 O4 114.1(4) . 3_566
O2 Co1 O4 106.9(4) 3_576 3_566
O1 Co1 O3 93.2(4) . 3_566
O2 Co1 O3 91.1(4) 3_576 3_566
O4 Co1 O3 61.8(4) 3_566 3_566
O1 Co1 C16 104.8(5) . 3_566
O2 Co1 C16 100.7(5) 3_576 3_566
O4 Co1 C16 31.8(4) 3_566 3_566
O3 Co1 C16 29.9(4) 3_566 3_566
O1 Co1 S4 98.0(3) . 4_575
O2 Co1 S4 93.0(3) 3_576 4_575
O4 Co1 S4 97.8(3) 3_566 4_575
O3 Co1 S4 159.4(3) 3_566 4_575
C16 Co1 S4 129.6(4) 3_566 4_575
C30 S4 C24 91.7(7) . .
C30 S4 Co1 106.7(6) . 4_676
C24 S4 Co1 103.5(5) . 4_676
C25 S3 C24 93.8(7) . .
C17 S1 C18 93.8(7) . .
C17 S2 C23 96.2(7) . .
C1 O2 Co1 132.6(10) . 3_576
C1 O1 Co1 126.5(9) . .
C16 O3 Co1 81.8(9) . 3_566
C16 O4 Co1 90.1(9) . 3_566
O2 C1 O1 129.7(15) . .
O2 C1 C2 114.6(14) . .
O1 C1 C2 115.7(13) . .
C10 C15 C14 121.1(13) . .
C10 C15 H15 119.5 . .
C14 C15 H15 119.5 . .
C6 C5 C4 120.8(14) . .
C6 C5 C8 120.9(12) . .
C4 C5 C8 118.3(14) . .
C9 C24 S3 121.3(12) . .
C9 C24 S4 125.6(11) . .
S3 C24 S4 113.0(9) . .
C5 C6 C7 121.2(13) . .
C5 C6 H6 119.4 . .
C7 C6 H6 119.4 . .
O3 C16 O4 126.3(15) . .
O3 C16 C13 119.4(14) . .
O4 C16 C13 114.3(14) . .
O3 C16 Co1 68.2(8) . 3_566
O4 C16 Co1 58.1(8) . 3_566
C13 C16 Co1 172.3(12) . 3_566
C15 C10 C11 120.4(14) . .
C15 C10 C9 118.4(13) . .
C11 C10 C9 121.2(14) . .
C13 C14 C15 120.2(14) . .
C13 C14 H14 119.9 . .
C15 C14 H14 119.9 . .
C2 C7 C6 119.0(14) . .
C2 C7 H7 120.5 . .
C6 C7 H7 120.5 . .
C24 C9 C8 117.1(13) . .
C24 C9 C10 127.3(13) . .
C8 C9 C10 115.1(12) . .
C12 C13 C14 119.5(15) . .
C12 C13 C16 122.0(14) . .
C14 C13 C16 118.3(14) . .
C3 C2 C7 119.4(14) . .
C3 C2 C1 118.5(13) . .
C7 C2 C1 122.0(14) . .
C17 C8 C5 128.0(13) . .
C17 C8 C9 115.4(13) . .
C5 C8 C9 116.5(11) . .
C26 C25 C30 117.5(15) . .
C26 C25 S3 126.2(13) . .
C30 C25 S3 116.1(13) . .
C5 C4 C3 117.7(15) . .
C5 C4 H4 121.2 . .
C3 C4 H4 121.2 . .
C2 C3 C4 121.8(14) . .
C2 C3 H3 119.1 . .
C4 C3 H3 119.1 . .
C8 C17 S1 122.6(11) . .
C8 C17 S2 121.6(11) . .
S1 C17 S2 115.6(8) . .
C22 C23 C18 121.0(15) . .
C22 C23 S2 125.2(14) . .
C18 C23 S2 113.7(11) . .
C19 C18 C23 121.0(15) . .
C19 C18 S1 121.0(14) . .
C23 C18 S1 117.8(11) . .
C22 C21 C20 121.9(17) . .
C22 C21 H21 119.0 . .
C20 C21 H21 119.0 . .
C27 C26 C25 118.9(16) . .
C27 C26 H26 120.6 . .
C25 C26 H26 120.6 . .
C23 C22 C21 118.5(17) . .
C23 C22 H22 120.7 . .
C21 C22 H22 120.7 . .
C29 C30 C25 121.0(16) . .
C29 C30 S4 123.5(13) . .
C25 C30 S4 115.5(13) . .
C10 C11 C12 117.1(15) . .
C10 C11 H11 121.4 . .
C12 C11 H11 121.4 . .
C19 C20 C21 120.4(17) . .
C19 C20 H20 119.8 . .
C21 C20 H20 119.8 . .
C20 C19 C18 117.1(17) . .
C20 C19 H19 121.5 . .
C18 C19 H19 121.5 . .
C13 C12 C11 121.7(14) . .
C13 C12 H12 119.2 . .
C11 C12 H12 119.2 . .
C30 C29 C28 120.1(17) . .
C30 C29 H29 120.0 . .
C28 C29 H29 120.0 . .
C27 C28 C29 116.5(18) . .
C27 C28 H28 121.8 . .
C29 C28 H28 121.8 . .
C28 C27 C26 124.5(18) . .
C28 C27 H27 117.8 . .
C26 C27 H27 117.8 . .

loop_
_geom_bond_atom_site_label_1
_geom_bond_atom_site_label_2
_geom_bond_distance
_geom_bond_site_symmetry_2
Co1 O1 1.950(9) .
Co1 O2 1.972(9) 3_576
Co1 O4 2.017(9) 3_566
Co1 O3 2.228(9) 3_566
Co1 C16 2.376(15) 3_566
Co1 S4 2.506(4) 4_575
S4 C30 1.739(16) .
S4 C24 1.773(15) .
S3 C25 1.704(16) .
S3 C24 1.721(14) .
S1 C17 1.726(15) .
S1 C18 1.749(15) .
S2 C17 1.725(14) .
S2 C23 1.748(15) .
O2 C1 1.212(15) .
O1 C1 1.250(15) .
O3 C16 1.198(16) .
O4 C16 1.252(16) .
C1 C2 1.518(18) .
C15 C10 1.328(17) .
C15 C14 1.372(16) .
C15 H15 0.9500 .
C5 C6 1.360(17) .
C5 C4 1.360(18) .
C5 C8 1.482(17) .
C24 C9 1.381(18) .
C6 C7 1.385(17) .
C6 H6 0.9500 .
C16 C13 1.533(19) .
C10 C11 1.394(18) .
C10 C9 1.510(18) .
C14 C13 1.366(17) .
C14 H14 0.9500 .
C7 C2 1.384(17) .
C7 H7 0.9500 .
C9 C8 1.494(18) .
C13 C12 1.331(17) .
C2 C3 1.345(17) .
C8 C17 1.371(17) .
C25 C26 1.402(19) .
C25 C30 1.42(2) .
C4 C3 1.419(17) .
C4 H4 0.9500 .
C3 H3 0.9500 .
C23 C22 1.333(19) .
C23 C18 1.40(2) .
C18 C19 1.380(19) .
C21 C22 1.35(2) .
C21 C20 1.39(2) .
C21 H21 0.9500 .
C26 C27 1.36(2) .
C26 H26 0.9500 .
C22 H22 0.9500 .
C30 C29 1.36(2) .
C11 C12 1.407(18) .
C11 H11 0.9500 .
C20 C19 1.37(2) .
C20 H20 0.9500 .
C19 H19 0.9500 .
C12 H12 0.9500 .
C29 C28 1.42(2) .
C29 H29 0.9500 .
C28 C27 1.34(2) .
C28 H28 0.9500 .
C27 H27 0.9500 .

loop_
_geom_torsion_atom_site_label_1
_geom_torsion_atom_site_label_2
_geom_torsion_atom_site_label_3
_geom_torsion_atom_site_label_4
_geom_torsion
_geom_torsion_site_symmetry_1
Co1 O2 C1 O1 -27(2) 3_576
Co1 O2 C1 C2 151.8(10) 3_576
Co1 O1 C1 O2 -14(2) .
Co1 O1 C1 C2 167.4(8) .
C25 S3 C24 C9 -145.9(13) .
C25 S3 C24 S4 30.4(9) .
C30 S4 C24 C9 145.4(13) .
Co1 S4 C24 C9 -107.0(12) 4_676
C30 S4 C24 S3 -30.7(9) .
Co1 S4 C24 S3 76.9(7) 4_676
C4 C5 C6 C7 1(2) .
C8 C5 C6 C7 -178.4(12) .
Co1 O3 C16 O4 2.0(15) 3_566
Co1 O3 C16 C13 -178.7(13) 3_566
Co1 O4 C16 O3 -2.2(16) 3_566
Co1 O4 C16 C13 178.5(11) 3_566
C14 C15 C10 C11 4(2) .
C14 C15 C10 C9 -176.5(12) .
C10 C15 C14 C13 -3(2) .
C5 C6 C7 C2 -1(2) .
S3 C24 C9 C8 11.4(18) .
S4 C24 C9 C8 -164.4(10) .
S3 C24 C9 C10 -176.6(10) .
S4 C24 C9 C10 8(2) .
C15 C10 C9 C24 -149.4(14) .
C11 C10 C9 C24 31(2) .
C15 C10 C9 C8 22.7(18) .
C11 C10 C9 C8 -157.4(13) .
C15 C14 C13 C12 1(2) .
C15 C14 C13 C16 175.8(12) .
O3 C16 C13 C12 175.1(15) .
O4 C16 C13 C12 -6(2) .
O3 C16 C13 C14 1(2) .
O4 C16 C13 C14 179.9(13) .
C6 C7 C2 C3 0(2) .
C6 C7 C2 C1 -178.0(12) .
O2 C1 C2 C3 -13.6(19) .
O1 C1 C2 C3 165.4(13) .
O2 C1 C2 C7 163.9(12) .
O1 C1 C2 C7 -17.1(19) .
C6 C5 C8 C17 41(2) .
C4 C5 C8 C17 -138.5(16) .
C6 C5 C8 C9 -141.0(13) .
C4 C5 C8 C9 39.8(19) .
C24 C9 C8 C17 68.3(17) .
C10 C9 C8 C17 -104.7(15) .
C24 C9 C8 C5 -110.2(15) .
C10 C9 C8 C5 76.8(15) .
C24 S3 C25 C26 157.6(16) .
C24 S3 C25 C30 -17.4(14) .
C6 C5 C4 C3 2(2) .
C8 C5 C4 C3 -179.2(12) .
C7 C2 C3 C4 3(2) .
C1 C2 C3 C4 -179.5(13) .
C5 C4 C3 C2 -3(2) .
C5 C8 C17 S1 2(2) .
C9 C8 C17 S1 -176.7(11) .
C5 C8 C17 S2 -173.0(12) .
C9 C8 C17 S2 8.7(19) .
C18 S1 C17 C8 167.8(14) .
C18 S1 C17 S2 -17.3(10) .
C23 S2 C17 C8 -169.4(14) .
C23 S2 C17 S1 15.6(10) .
C17 S2 C23 C22 170.3(16) .
C17 S2 C23 C18 -6.4(14) .
C22 C23 C18 C19 3(3) .
S2 C23 C18 C19 179.4(14) .
C22 C23 C18 S1 178.5(14) .
S2 C23 C18 S1 -4.7(18) .
C17 S1 C18 C19 -171.0(15) .
C17 S1 C18 C23 13.1(15) .
C30 C25 C26 C27 2(3) .
S3 C25 C26 C27 -173.4(15) .
C18 C23 C22 C21 -1(3) .
S2 C23 C22 C21 -177.3(14) .
C20 C21 C22 C23 -1(3) .
C26 C25 C30 C29 2(3) .
S3 C25 C30 C29 177.3(14) .
C26 C25 C30 S4 -177.0(13) .
S3 C25 C30 S4 -1.5(19) .
C24 S4 C30 C29 -159.8(17) .
Co1 S4 C30 C29 95.5(16) 4_676
C24 S4 C30 C25 18.9(14) .
Co1 S4 C30 C25 -85.7(14) 4_676
C15 C10 C11 C12 -2(2) .
C9 C10 C11 C12 177.6(13) .
C22 C21 C20 C19 1(3) .
C21 C20 C19 C18 1(3) .
C23 C18 C19 C20 -2(3) .
S1 C18 C19 C20 -178.1(14) .
C14 C13 C12 C11 0(2) .
C16 C13 C12 C11 -174.6(14) .
C10 C11 C12 C13 1(2) .
C25 C30 C29 C28 3(3) .
S4 C30 C29 C28 -178.1(15) .
C30 C29 C28 C27 -11(3) .
C29 C28 C27 C26 16(3) .
C25 C26 C27 C28 -11(3) .
